data_4506050
loop_
_publ_author_name
'Jarzembska, Katarzyna N.'
'Kubsik, Marcin'
'Kami\'nski, Rados\/law'
'Wo\'zniak, Krzysztof'
'Dominiak, Paulina M.'

_publ_section_title
;
 From a Single Molecule to Molecular Crystal Architectures: Structural and
 Energetic Studies of Selected Uracil Derivatives
;
_journal_issue 5
_journal_name_full 'Crystal Growth &amp; Design'
_journal_page_first 2508
_journal_paper_doi 10.1021/cg300129z
_journal_volume 12
_journal_year 2012
_chemical_formula_moiety 'C5 H6 N2 O S'
_chemical_formula_sum 'C5 H6 N2 O S'
_chemical_formula_weight 142.18
_space_group_IT_number 14
_symmetry_cell_setting monoclinic
_symmetry_Int_Tables_number 14
_symmetry_space_group_name_Hall '-P 2ybc'
_symmetry_space_group_name_H-M 'P 1 21/c 1'
_cell_angle_alpha 90.00
_cell_angle_beta 90.758(3)
_cell_angle_gamma 90.00
_cell_formula_units_Z 4
_cell_length_a 4.34050(10)
_cell_length_b 14.4580(5)
_cell_length_c 9.5743(3)
_cell_measurement_temperature 100(1)
_cell_volume 600.78(3)
_diffrn_ambient_temperature 100(1)
_diffrn_measured_fraction_theta_full 1.000
_diffrn_measured_fraction_theta_max 0.958
_diffrn_measurement_device 'Bruker AXS Kappa APEX II Ultra diffractometer'
_diffrn_measurement_device_type 'APEX II CCD detector'
_diffrn_measurement_method \w-scans
_diffrn_radiation_monochromator 'Helios multi-layer optics'
_diffrn_radiation_source 'TXS rotating anode'
_diffrn_radiation_type 'Mo K\a'
_diffrn_radiation_wavelength 0.71073
_diffrn_reflns_av_R_equivalents 0.0334
_diffrn_reflns_av_sigmaI/netI 0.0559
_diffrn_reflns_limit_h_max 6
_diffrn_reflns_limit_h_min -6
_diffrn_reflns_limit_k_max 21
_diffrn_reflns_limit_k_min 0
_diffrn_reflns_limit_l_max 13
_diffrn_reflns_limit_l_min 0
_diffrn_reflns_number 5672
_diffrn_reflns_theta_full 25.00
_diffrn_reflns_theta_max 31.73
_diffrn_reflns_theta_min 2.55
_exptl_absorpt_coefficient_mu 0.443
_exptl_absorpt_correction_T_max 1.003
_exptl_absorpt_correction_T_min 0.974
_exptl_absorpt_correction_type multi-scan
_exptl_absorpt_process_details
;
 Absorption correction done by SORTAV
 Blessing, R. H.: (1995) Acta Cryst. A51, 33-38
;
_exptl_crystal_colour yellow
_exptl_crystal_density_diffrn 1.572
_exptl_crystal_description unspecified
_exptl_crystal_F_000 296
_exptl_crystal_size_max 0.18
_exptl_crystal_size_mid 0.05
_exptl_crystal_size_min 0.05
_refine_diff_density_max +0.53
_refine_diff_density_min -0.46
_refine_ls_extinction_method none
_refine_ls_goodness_of_fit_ref 0.97
_refine_ls_hydrogen_treatment mixed
_refine_ls_number_constraints 0
_refine_ls_number_parameters 106
_refine_ls_number_reflns 1337
_refine_ls_number_restraints 12
_refine_ls_R_factor_all 0.0241
_refine_ls_R_factor_gt 0.0264
_refine_ls_shift/su_max 0.000
_refine_ls_shift/su_mean 0.000
_refine_ls_structure_factor_coef F
_refine_ls_weighting_details
;
w=1/[\s^2^(Fo)]
;
_refine_ls_weighting_scheme sigma
_refine_ls_wR_factor_gt 0.1164
_refine_ls_wR_factor_ref 0.1164
_reflns_number_gt 1337
_reflns_number_total 1961
_reflns_threshold_expression I>3\s(I)
_cod_data_source_file cg300129z_si_010.cif
_cod_data_source_block 6m2tU
_cod_original_sg_symbol_H-M 'P 21/c'
_cod_database_code 4506050

loop_
_symmetry_equiv_pos_as_xyz
'x, y, z'
'-x, y+1/2, -z+1/2'
'-x, -y, -z'
'x, -y-1/2, z-1/2'

loop_
_atom_site_type_symbol
_atom_site_label
_atom_site_fract_x
_atom_site_fract_y
_atom_site_fract_z
_atom_site_U_iso_or_equiv
_atom_site_adp_type
_atom_site_occupancy
_atom_site_calc_flag
_atom_site_refinement_flags_posn
_atom_site_refinement_flags_adp
S S2 0.30733(7) 0.55908(2) 0.33448(3) 0.01181(8) Uani 1 d . .
O O4 -0.3644(2) 0.69230(6) 0.69099(9) 0.0149(3) Uani 1 d . .
N N1 0.2429(2) 0.73816(7) 0.3898(1) 0.0104(3) Uani 1 d . .
H H1 0.394(1) 0.7475(9) 0.3091(6) 0.0156(2) Uiso 1 d D U
C C4 -0.1767(3) 0.71166(8) 0.6000(1) 0.0109(4) Uani 1 d . .
N N3 -0.0488(2) 0.64025(6) 0.5229(1) 0.0108(3) Uani 1 d . .
H H3 -0.119(2) 0.5742(3) 0.547(1) 0.0163(2) Uiso 1 d D U
C C5 -0.0745(3) 0.80319(8) 0.5645(1) 0.0114(3) Uani 1 d . .
H H5 -0.167(2) 0.8614(4) 0.6213(8) 0.0138(1) Uiso 1 d D U
C C2 0.1599(3) 0.64986(8) 0.4194(1) 0.0099(3) Uani 1 d . .
C C7 0.2459(3) 0.90672(8) 0.4136(1) 0.0140(4) Uani 1 d . .
H H7C 0.111(2) 0.9305(7) 0.3255(6) 0.0169(2) Uiso 1 d D U
H H7A 0.4841(7) 0.9053(9) 0.384(1) 0.0169(2) Uiso 1 d D U
H H7B 0.216(3) 0.9569(4) 0.4955(6) 0.0169(2) Uiso 1 d D U
C C6 0.1317(3) 0.81424(8) 0.4597(1) 0.0104(3) Uani 1 d . .

loop_
_atom_site_aniso_label
_atom_site_aniso_U_11
_atom_site_aniso_U_22
_atom_site_aniso_U_33
_atom_site_aniso_U_12
_atom_site_aniso_U_13
_atom_site_aniso_U_23
S2 0.0145(1) 0.0087(1) 0.0124(1) 0.0008(1) 0.00567(10) -0.0010(1)
O4 0.0174(4) 0.0123(4) 0.0154(5) -0.00025(33) 0.0110(3) -0.0008(4)
N1 0.0116(5) 0.0089(5) 0.0107(5) -0.0004(4) 0.0039(4) -0.0004(4)
C4 0.0121(6) 0.0101(6) 0.0105(6) -0.0005(4) 0.0046(4) -0.0008(5)
N3 0.0124(5) 0.0095(5) 0.0108(5) -0.0008(4) 0.0050(4) -0.0007(4)
C5 0.0138(5) 0.0081(5) 0.0124(6) 0.00003(43) 0.0056(4) -0.0008(5)
C2 0.0108(5) 0.0092(5) 0.0099(6) 0.00027(41) 0.0037(4) -0.00039(45)
C7 0.0165(6) 0.0092(6) 0.0165(7) -0.0008(5) 0.0049(5) 0.00043(49)
C6 0.0116(5) 0.0090(6) 0.0107(6) -0.00005(40) 0.0030(4) -0.0007(4)

loop_
_atom_type_symbol
_atom_type_description
_atom_type_scat_dispersion_real
_atom_type_scat_dispersion_imag
_atom_type_scat_source
C C 0.0033 0.0016 'Su & Coppens, Acta. Cryst. (1997) A53, 749'
H H 0.0000 0.0000 'Su & Coppens, Acta. Cryst. (1997) A53, 749'
N N 0.0061 0.0033 'Su & Coppens, Acta. Cryst. (1997) A53, 749'
O O 0.0106 0.0060 'Su & Coppens, Acta. Cryst. (1997) A53, 749'

loop_
_geom_angle_atom_site_label_1
_geom_angle_atom_site_label_2
_geom_angle_atom_site_label_3
_geom_angle
S2 C2 N1 122.07(7)
S2 C2 N3 122.4(1)
O4 C4 N3 118.6(1)
O4 C4 C5 125.8(1)
N1 C2 N3 115.5(1)
N1 C6 C5 120.1(1)
N1 C6 C7 116.79(9)
H1 N1 C2 117.0(8)
H1 N1 C6 119.4(8)
C4 N3 C2 125.9(1)
C4 N3 H3 116.5(6)
C4 C5 C6 119.3(1)
C4 C5 H5 118.6(5)
N3 C4 C5 115.60(9)
H3 N3 C2 117.6(6)
C5 C6 C7 123.1(1)
H5 C5 C6 122.1(5)
C2 N1 C6 123.6(1)
H7C C7 C6 109.8(6)
H7C C7 H7A 108.1(8)
H7C C7 H7B 106.6(7)
H7A C7 C6 112.6(7)
H7A C7 H7B 109.4(9)
H7B C7 C6 110.1(5)

loop_
_geom_bond_atom_site_label_1
_geom_bond_atom_site_label_2
_geom_bond_distance
S2 C2 1.676(1)
O4 C4 1.233(1)
N1 C2 1.358(1)
N1 C6 1.379(2)
N1 H1 1.0298(10)
C4 N3 1.389(1)
C4 C5 1.438(2)
N3 C2 1.359(2)
N3 H3 1.0299(10)
C5 C6 1.362(2)
C5 H5 1.0829(10)
C7 C6 1.495(2)
C7 H7A 1.0768(10)
C7 H7B 1.0769(10)
C7 H7C 1.0769(10)

loop_
_geom_hbond_atom_site_label_D
_geom_hbond_atom_site_label_H
_geom_hbond_atom_site_label_A
_geom_hbond_distance_DH
_geom_hbond_distance_HA
_geom_hbond_distance_DA
_geom_hbond_angle_DHA
_geom_hbond_site_symmetry_A
N3 H3 S2 1.0299(10) 2.385(4) 3.3865(10) 164.0(4) 3_566
